data_1551036
loop_
_publ_author_name
'Kadota, Kentaro'
'Duong, Nghia Tuan'
'Nishiyama, Yusuke'
'Sivaniah, Easan'
'Kitagawa, Susumu'
'Horike, Satoshi'

_publ_section_title
;
 Borohydride-containing coordination polymers: synthesis, air stability
 and dehydrogenation
;
_journal_name_full 'Chemical Science'
_journal_paper_doi 10.1039/C9SC00731H
_journal_year 2019
_chemical_formula_structural 'C8 B2 Ca1 N4 H16'
_chemical_formula_sum 'C8 H16 B2 Ca N4'
_chemical_formula_weight 229.939
_chemical_name_common Ca-pyz
_chemical_name_systematic
;
    ?
;
_space_group_crystal_system orthorhombic
_space_group_IT_number 68
_space_group_name_H-M_alt 'C c c a :2'
_symmetry_space_group_name_Hall '-C 2a 2ac'
_symmetry_space_group_name_H-M 'C c c a :2'
_audit_update_record
;
2018-07-13 deposited with the CCDC.    2019-05-13 downloaded from the CCDC.
;
_cell_angle_alpha 90
_cell_angle_beta 90
_cell_angle_gamma 90
_cell_formula_units_Z 4
_cell_length_a 11.1233(12)
_cell_length_b 10.5994(11)
_cell_length_c 11.2028(12)
_cell_measurement_temperature 298
_cell_volume 1320.8(2)
_computing_cell_refinement 'PDXL Version 2.8.1.1 (Rigaku, 2017)'
_computing_data_collection 'ENTER THE DATA COLLECTION PROGRAM NAME'
_computing_publication_material 'PDXL Version 2.8.1.1 (Rigaku, 2017)'
_computing_structure_refinement 'PDXL Version 2.8.1.1 (Rigaku, 2017)'
_computing_structure_solution 'EXPO2009 (Altomare, A. et.al., 2009)'
_diffrn_ambient_temperature 298
_diffrn_measurement_device_type 'ENTER THE MEASUREMENT DEVICE NAME'
_diffrn_measurement_method 2\q
_diffrn_radiation_type synchrotron
_diffrn_radiation_wavelength 1
_exptl_crystal_density_diffrn 1.16
_exptl_crystal_F_000 488.00
_pd_calc_method 'Rietveld Refinement'
_pd_char_colour white
_pd_meas_2theta_range_inc 0.0100
_pd_meas_2theta_range_max 60.0000
_pd_meas_2theta_range_min 6.0000
_pd_meas_number_of_points 5401
_pd_proc_ls_pref_orient_corr
;
    March-Dollase
    h = 1, k = 1, l = 1, Ratio = 1.127(12)
;
_pd_proc_ls_prof_R_factor 0.0511
_pd_proc_ls_prof_wR_expected 0.0298
_pd_proc_ls_prof_wR_factor 0.0778
_refine_ls_goodness_of_fit_all 2.6101
_refine_ls_matrix_type full
_refine_ls_number_constraints 0
_refine_ls_number_parameters 26
_refine_ls_number_restraints 24
_refine_ls_shift/su_max 0.0020
_refine_ls_structure_factor_coef Fsqd
_refine_ls_weighting_scheme sigma
_reflns_d_resolution_high 1.0009
_reflns_d_resolution_low 6.3307
_reflns_limit_h_max 11
_reflns_limit_h_min 0
_reflns_limit_k_max 10
_reflns_limit_k_min 0
_reflns_limit_l_max 11
_reflns_limit_l_min 0
_reflns_number_total 352
_cod_data_source_file c9sc00731h2.cif
_cod_data_source_block Ca-pyz
_cod_depositor_comments
;

2022-09-15
Space group name changed to comply with IUCR recomendations
                 miguel
;
_cod_original_formula_sum 'C8 H16 B2 Ca1 N4'
_cod_database_code 1551036
_rigaku_reference_intensity_ratio 3.32
_rigaku_pref_orient_index_h 1
_rigaku_pref_orient_index_k 1
_rigaku_pref_orient_index_l 1

loop_
_symmetry_equiv_pos_site_id
_symmetry_equiv_pos_as_xyz
1 x,y,z
2 1/2-x,y,1/2+z
3 1/2+x,1/2-y,1/2+z
4 -x,1/2-y,z
5 1/2+x,1/2+y,z
6 1-x,1/2+y,1/2+z
7 1+x,1-y,1/2+z
8 1/2-x,1-y,z
9 -x,-y,-z
10 -1/2+x,-y,-1/2-z
11 -1/2-x,-1/2+y,-1/2-z
12 x,-1/2+y,-z
13 -1/2-x,-1/2-y,-z
14 -1+x,-1/2-y,-1/2-z
15 -1-x,-1+y,-1/2-z
16 -1/2+x,-1+y,-z

loop_
_atom_site_label
_atom_site_type_symbol
_atom_site_fract_x
_atom_site_fract_y
_atom_site_fract_z
_atom_site_U_iso_or_equiv
_atom_site_adp_type
_atom_site_occupancy
Ca1 Ca 0.5 0.25 0.25 0.021843 Uiso 1
N1 N 0.333703 0.257293 0.083288 0.060958 Uiso 1
B1 B 0.5 0.504318 0.25 0.0552 Uiso 1
C1 C 0.349381 0.318140 -0.013222 0.107267 Uiso 1
C2 C 0.245132 0.179865 0.103185 0.077050 Uiso 1
H1 H 0.416186 0.373020 -0.021287 0.107267 Uiso 1
H2 H 0.239270 0.137696 0.177574 0.077050 Uiso 1
H3 H 0.508576 0.444840 0.171804 0.0552 Uiso 1
H4 H 0.583807 0.568133 0.261555 0.0552 Uiso 1

loop_
_atom_type_symbol
_atom_type_description
_atom_type_scat_dispersion_real
_atom_type_scat_dispersion_imag
_atom_type_scat_Cromer_Mann_a1
_atom_type_scat_Cromer_Mann_b1
_atom_type_scat_Cromer_Mann_a2
_atom_type_scat_Cromer_Mann_b2
_atom_type_scat_Cromer_Mann_a3
_atom_type_scat_Cromer_Mann_b3
_atom_type_scat_Cromer_Mann_a4
_atom_type_scat_Cromer_Mann_b4
_atom_type_scat_Cromer_Mann_c
_atom_type_scat_source
B B 0.003 0.002 2.05450 1.33260 1.09790 0.706800 23.2185 1.02100 60.3498 0.140300 -0.19320
;
    International Tables for Crystallography Vol. C, Table 6.1.1.4 (1999),
    and KEK Report 88-14, 1-136.
;
C C 0.006 0.004 2.31000 1.02000 1.58860 0.865000 20.8439 10.2075 0.568700 51.6512 0.215600
;
    International Tables for Crystallography Vol. C, Table 6.1.1.4 (1999),
    and KEK Report 88-14, 1-136.
;
Ca Ca 0.306 0.587 8.62660 7.38730 1.58990 1.02110 10.4421 0.659900 85.7484 178.437 1.37510
;
    International Tables for Crystallography Vol. C, Table 6.1.1.4 (1999),
    and KEK Report 88-14, 1-136.
;
H H 0.000 0.000 0.489918 0.262003 0.196767 0.049879 20.6593 7.74039 49.5519 2.20159 0.001305
;
    International Tables for Crystallography Vol. C, Table 6.1.1.4 (1999).
;
N N 0.012 0.007 12.2126 3.13220 2.01250 1.16630 0.005700 9.89330 28.9975 0.582600 -11.529
;
    International Tables for Crystallography Vol. C, Table 6.1.1.4 (1999),
    and KEK Report 88-14, 1-136.
;

loop_
_geom_angle_atom_site_label_1
_geom_angle_atom_site_label_2
_geom_angle_atom_site_label_3
_geom_angle
_geom_angle_publ_flag
_geom_angle_site_symmetry_1
_geom_angle_site_symmetry_3
N1 C1 C2 119.799(5) yes . 13_665
N1 C2 C1 114.754(5) yes . 13_665
C1 N1 C2 124.719(2) yes . .
N1 C1 H1 120.000(3) no . .
N1 C2 H2 119.999(2) no . .
C2 C1 H1 119.401(5) no 13_665 .
C1 C2 H2 124.440(5) no 13_665 .
H3 B1 H3 108.838(8) no . 15_766
H3 B1 H4 111.042(4) no . .
H3 B1 H4 108.668(4) no . 15_766
H3 B1 H4 108.668(4) no 15_766 .
H3 B1 H4 111.042(4) no 15_766 15_766
H4 B1 H4 108.591(8) no . 15_766

loop_
_geom_bond_atom_site_label_1
_geom_bond_atom_site_label_2
_geom_bond_distance
_geom_bond_publ_flag
_geom_bond_site_symmetry_2
N1 C1 1.27094(10) yes .
N1 C2 1.30148(9) yes .
C1 C2 1.45651(11) yes 13_665
C1 H1 0.94800(7) no .
C2 H2 0.94790(8) no .
B1 H3 1.08348(8) no .
B1 H3 1.08348(8) no 15_766
B1 H4 1.15900(9) no .
B1 H4 1.15900(9) no 15_766
